data_7049135
loop_
_publ_author_name
'Nicholls, Thomas P.'
'Caporale, Chiara'
'Massi, Massimiliano'
'Gardiner, Michael G.'
'Bissember, Alex C.'

_publ_section_title
;
 Synthesis and characterisation of homoleptic
 2,9-diaryl-1,10-phenanthroline copper(i) complexes: influencing
 selectivity in photoredox-catalysed atom-transfer radical addition
 reactions.
;
_journal_issue 21
_journal_name_full 'Dalton transactions (Cambridge, England : 2003)'
_journal_page_first 7290
_journal_page_last 7301
_journal_paper_doi 10.1039/c8dt04116d
_journal_volume 48
_journal_year 2019
_chemical_formula_moiety 'C84 H64 Cu N4, C2 H3 N, 0.5(F12 P2)'
_chemical_formula_sum 'C86 H67 Cu F6 N5 P'
_chemical_formula_weight 1378.95
_space_group_crystal_system monoclinic
_space_group_IT_number 15
_space_group_name_Hall '-C 2yc'
_space_group_name_H-M_alt 'C 1 2/c 1'
_symmetry_space_group_name_Hall '-C 2yc'
_symmetry_space_group_name_H-M 'C 1 2/c 1'
_atom_sites_solution_hydrogens geom
_audit_creation_date 2018-07-17
_audit_creation_method
;
Olex2 1.2
(compiled 2018.05.29 svn.r3508 for OlexSys, GUI svn.r5506)
;
_audit_update_record
;
2018-10-10 deposited with the CCDC.    2019-02-13 downloaded from the CCDC.
;
_cell_angle_alpha 90
_cell_angle_beta 108.117(8)
_cell_angle_gamma 90
_cell_formula_units_Z 4
_cell_length_a 24.792(3)
_cell_length_b 18.900(2)
_cell_length_c 15.4325(13)
_cell_measurement_reflns_used 9902
_cell_measurement_temperature 100.0
_cell_measurement_theta_max 66.80
_cell_measurement_theta_min 3.00
_cell_volume 6872.7(13)
_computing_cell_refinement 'SAINT v8.34A (Bruker, 2013)'
_computing_data_collection 'APEX3 v2016.1-0  (Bruker, 2016)'
_computing_data_reduction 'SAINT v8.34A (Bruker, 2013)'
_computing_molecular_graphics 'Olex2 (Dolomanov et al., 2009)'
_computing_publication_material 'Olex2 (Dolomanov et al., 2009)'
_computing_structure_refinement 'ShelXL (Sheldrick, 2015)'
_diffrn_ambient_temperature 100.0
_diffrn_detector 'CMOS area detector'
_diffrn_detector_area_resol_mean 10.4
_diffrn_detector_type 'Bruker AXS PHOTON-100'
_diffrn_measured_fraction_theta_full 0.994
_diffrn_measured_fraction_theta_max 0.994
_diffrn_measurement_device 'fixed-chi three-circle diffractometer'
_diffrn_measurement_device_type 'Bruker AXS D8 Quest'
_diffrn_measurement_method '\f and \w scans'
_diffrn_radiation_collimation 'focusing mirrors'
_diffrn_radiation_monochromator 'Bruker multilayer X-ray optics (Goebel mirror)'
_diffrn_radiation_probe x-ray
_diffrn_radiation_type CuK\a
_diffrn_radiation_wavelength 1.54178
_diffrn_reflns_av_R_equivalents 0.0632
_diffrn_reflns_av_unetI/netI 0.0469
_diffrn_reflns_Laue_measured_fraction_full 0.994
_diffrn_reflns_Laue_measured_fraction_max 0.994
_diffrn_reflns_limit_h_max 29
_diffrn_reflns_limit_h_min -29
_diffrn_reflns_limit_k_max 20
_diffrn_reflns_limit_k_min -22
_diffrn_reflns_limit_l_max 18
_diffrn_reflns_limit_l_min -18
_diffrn_reflns_number 21703
_diffrn_reflns_point_group_measured_fraction_full 0.994
_diffrn_reflns_point_group_measured_fraction_max 0.994
_diffrn_reflns_theta_full 66.526
_diffrn_reflns_theta_max 66.526
_diffrn_reflns_theta_min 2.997
_diffrn_source 'Incoatec I\mS Cu microsource'
_diffrn_standards_number 0
_exptl_absorpt_coefficient_mu 1.221
_exptl_absorpt_correction_T_max 0.7528
_exptl_absorpt_correction_T_min 0.6824
_exptl_absorpt_correction_type multi-scan
_exptl_absorpt_process_details
'SADABS-2014/5 (Bruker,2014/5) was used for absorption correction. wR2(int) was 0.0772 before and 0.0654 after correction. The Ratio of minimum to maximum transmission is 0.9065. The \l/2 correction factor is Not present.'
_exptl_crystal_colour red
_exptl_crystal_colour_primary red
_exptl_crystal_density_diffrn 1.333
_exptl_crystal_description plate
_exptl_crystal_F_000 2864
_exptl_crystal_size_max 0.2
_exptl_crystal_size_mid 0.05
_exptl_crystal_size_min 0.05
_refine_diff_density_max 0.680
_refine_diff_density_min -0.406
_refine_diff_density_rms 0.067
_refine_ls_extinction_method none
_refine_ls_goodness_of_fit_ref 1.050
_refine_ls_hydrogen_treatment constr
_refine_ls_matrix_type full
_refine_ls_number_parameters 496
_refine_ls_number_reflns 6032
_refine_ls_number_restraints 12
_refine_ls_restrained_S_all 1.052
_refine_ls_R_factor_all 0.0672
_refine_ls_R_factor_gt 0.0529
_refine_ls_shift/su_max 0.003
_refine_ls_shift/su_mean 0.000
_refine_ls_structure_factor_coef Fsqd
_refine_ls_weighting_details 'w=1/[\s^2^(Fo^2^)+(0.0644P)^2^+14.9498P] where P=(Fo^2^+2Fc^2^)/3'
_refine_ls_weighting_scheme calc
_refine_ls_wR_factor_gt 0.1331
_refine_ls_wR_factor_ref 0.1432
_reflns_Friedel_coverage 0.000
_reflns_number_gt 4932
_reflns_number_total 6032
_reflns_threshold_expression 'I > 2\s(I)'
_cod_data_source_file c8dt04116d2.cif
_cod_data_source_block 15tn011_b
_cod_depositor_comments 'Adding full bibliography for 7049133--7049136.cif.'
_cod_original_cell_volume 6872.6(14)
_cod_database_code 7049135
_shelx_shelxl_version_number 2018/3
_shelx_space_group_comment
;
The symmetry employed for this shelxl refinement is uniquely defined
by the following loop, which should always be used as a source of
symmetry information in preference to the above space-group names.
They are only intended as comments.
;
_shelx_estimated_absorpt_t_max 0.941
_shelx_estimated_absorpt_t_min 0.792
_olex2_refinement_description
;
1. Fixed Uiso
 At 1.2 times of:
  All C(H) groups
 At 1.5 times of:
  All C(H,H,H) groups
2. Uiso/Uaniso restraints and constraints
C43 \\sim C44: within 2A with sigma of 0.04 and sigma for terminal atoms of 0.08
C43 \\sim C43 \\sim C44 \\sim C44: within 2A with sigma of 0.04 and sigma for
terminal atoms of 0.08
F5: within 2A with sigma of 0.04 and sigma for terminal atoms of 0.08
Uanis(C44) \\sim Ueq: with sigma of 0.1 and sigma for terminal atoms of 0.2
Uanis(C44) \\sim Ueq, Uanis(C44) \\sim Ueq: with sigma of 0.1 and sigma for
terminal atoms of 0.2
3. Others
 Fixed Sof: N3(0.5) C43(0.5) C44(0.5) H44A(0.5) H44B(0.5) H44C(0.5) P1(0.5)
 F1(0.5) F2(0.5) F3(0.5) F4(0.5) F5(0.5) F6(0.5)
4.a Aromatic/amide H refined with riding coordinates:
 C2(H2), C3(H3), C5(H5), C6(H6), C8(H8), C9(H9), C14(H14), C15(H15), C18(H18),
 C21(H21), C22(H22), C23(H23), C24(H24), C29(H29), C30(H30), C33(H33), C35(H35),
  C36(H36), C37(H37), C38(H38)
4.b Idealised Me refined with riding coordinates:
 C44(H44A,H44B,H44C)
4.c Idealised Me refined as rotating group:
 C26(H26A,H26B,H26C), C27(H27A,H27B,H27C), C41(H41A,H41B,H41C), C42(H42A,H42B,
 H42C)
;
_olex2_submission_special_instructions 'No special instructions were received'

loop_
_space_group_symop_operation_xyz
'x, y, z'
'-x, y, -z+1/2'
'x+1/2, y+1/2, z'
'-x+1/2, y+1/2, -z+1/2'
'-x, -y, -z'
'x, -y, z-1/2'
'-x+1/2, -y+1/2, -z'
'x+1/2, -y+1/2, z-1/2'

loop_
_atom_site_label
_atom_site_type_symbol
_atom_site_fract_x
_atom_site_fract_y
_atom_site_fract_z
_atom_site_U_iso_or_equiv
_atom_site_adp_type
_atom_site_occupancy
_atom_site_site_symmetry_order
_atom_site_calc_flag
_atom_site_refinement_flags_posn
_atom_site_refinement_flags_adp
_atom_site_refinement_flags_occupancy
_atom_site_disorder_assembly
_atom_site_disorder_group
Cu1 Cu 0.500000 0.69656(3) 0.750000 0.02270(16) Uani 1 2 d S T P . .
N1 N 0.57849(9) 0.73381(11) 0.80784(14) 0.0221(4) Uani 1 1 d . . . . .
N2 N 0.54320(9) 0.61857(12) 0.69914(14) 0.0238(5) Uani 1 1 d . . . . .
C1 C 0.59565(10) 0.79392(14) 0.85414(17) 0.0242(5) Uani 1 1 d . . . . .
C2 C 0.65416(11) 0.80989(15) 0.89323(19) 0.0296(6) Uani 1 1 d . . . . .
H2 H 0.665533 0.853216 0.924849 0.035 Uiso 1 1 calc R . . . .
C3 C 0.69408(11) 0.76263(16) 0.8852(2) 0.0316(6) Uani 1 1 d . . . . .
H3 H 0.733279 0.772961 0.911680 0.038 Uiso 1 1 calc R . . . .
C4 C 0.67729(11) 0.69893(15) 0.83778(19) 0.0277(6) Uani 1 1 d . . . . .
C5 C 0.71655(11) 0.64552(16) 0.8283(2) 0.0331(6) Uani 1 1 d . . . . .
H5 H 0.756147 0.654049 0.852960 0.040 Uiso 1 1 calc R . . . .
C6 C 0.69860(12) 0.58388(15) 0.7853(2) 0.0320(6) Uani 1 1 d . . . . .
H6 H 0.725489 0.548646 0.783197 0.038 Uiso 1 1 calc R . . . .
C7 C 0.63915(11) 0.57092(15) 0.74266(18) 0.0284(6) Uani 1 1 d . . . . .
C8 C 0.61750(12) 0.50817(15) 0.69634(19) 0.0308(6) Uani 1 1 d . . . . .
H8 H 0.642533 0.470415 0.695031 0.037 Uiso 1 1 calc R . . . .
C9 C 0.56065(12) 0.50098(15) 0.65310(19) 0.0300(6) Uani 1 1 d . . . . .
H9 H 0.545919 0.457869 0.623484 0.036 Uiso 1 1 calc R . . . .
C9AA C 0.46727(10) 0.87157(14) 0.90173(17) 0.0229(5) Uani 1 1 d . . . . .
C10 C 0.52361(12) 0.55874(14) 0.65279(17) 0.0267(6) Uani 1 1 d . . . . .
C11 C 0.59952(11) 0.62432(14) 0.74521(17) 0.0245(5) Uani 1 1 d . . . . .
C12 C 0.61869(11) 0.68735(14) 0.79811(17) 0.0239(5) Uani 1 1 d . . . . .
C13 C 0.55263(10) 0.84491(14) 0.86510(17) 0.0234(5) Uani 1 1 d . . . . .
C14 C 0.56035(10) 0.91729(14) 0.85384(17) 0.0236(5) Uani 1 1 d . . . . .
H14 H 0.592829 0.932766 0.838909 0.028 Uiso 1 1 calc R . . . .
C15 C 0.52140(10) 0.96705(14) 0.86406(17) 0.0227(5) Uani 1 1 d . . . . .
H15 H 0.526600 1.015974 0.854946 0.027 Uiso 1 1 calc R . . . .
C16 C 0.47467(10) 0.94372(13) 0.88791(16) 0.0217(5) Uani 1 1 d . . . . .
C18 C 0.50541(11) 0.82182(13) 0.88941(17) 0.0235(5) Uani 1 1 d . . . . .
H18 H 0.499675 0.772849 0.897300 0.028 Uiso 1 1 calc R . . . .
C19 C 0.42758(10) 0.98324(14) 0.90397(17) 0.0234(5) Uani 1 1 d . . . . .
C20 C 0.39230(10) 0.93460(14) 0.92954(17) 0.0240(5) Uani 1 1 d . . . . .
C21 C 0.34453(11) 0.95838(16) 0.94980(19) 0.0300(6) Uani 1 1 d . . . . .
H21 H 0.320583 0.925840 0.967238 0.036 Uiso 1 1 calc R . . . .
C22 C 0.33220(11) 1.03032(16) 0.94425(19) 0.0318(6) Uani 1 1 d . . . . .
H22 H 0.299692 1.046865 0.958261 0.038 Uiso 1 1 calc R . . . .
C23 C 0.36695(11) 1.07849(16) 0.91840(19) 0.0309(6) Uani 1 1 d . . . . .
H23 H 0.357832 1.127441 0.914764 0.037 Uiso 1 1 calc R . . . .
C24 C 0.41497(11) 1.05541(14) 0.89783(18) 0.0268(6) Uani 1 1 d . . . . .
H24 H 0.438626 1.088123 0.879992 0.032 Uiso 1 1 calc R . . . .
C25 C 0.41457(10) 0.85944(14) 0.93152(18) 0.0243(5) Uani 1 1 d . . . . .
C26 C 0.43078(12) 0.82826(15) 1.02803(19) 0.0311(6) Uani 1 1 d . . . . .
H26A H 0.396709 0.823840 1.047035 0.047 Uiso 1 1 calc GR . . . .
H26B H 0.458098 0.859565 1.070368 0.047 Uiso 1 1 calc GR . . . .
H26C H 0.447872 0.781474 1.028332 0.047 Uiso 1 1 calc GR . . . .
C27 C 0.37117(11) 0.81096(15) 0.8647(2) 0.0299(6) Uani 1 1 d . . . . .
H27A H 0.336429 0.808647 0.882114 0.045 Uiso 1 1 calc GR . . . .
H27B H 0.387199 0.763374 0.866609 0.045 Uiso 1 1 calc GR . . . .
H27C H 0.362258 0.830019 0.802752 0.045 Uiso 1 1 calc GR . . . .
C28 C 0.46287(12) 0.55423(15) 0.59972(18) 0.0280(6) Uani 1 1 d . . . . .
C29 C 0.43546(13) 0.61215(15) 0.54761(19) 0.0318(6) Uani 1 1 d . . . . .
H29 H 0.455524 0.655315 0.550129 0.038 Uiso 1 1 calc R . . . .
C30 C 0.37930(13) 0.60730(16) 0.49226(19) 0.0340(6) Uani 1 1 d . . . . .
H30 H 0.361042 0.646913 0.457476 0.041 Uiso 1 1 calc R . . . .
C31 C 0.35033(12) 0.54420(16) 0.48838(19) 0.0314(6) Uani 1 1 d . . . . .
C32 C 0.37680(12) 0.48590(16) 0.54110(18) 0.0309(6) Uani 1 1 d . . . . .
C33 C 0.43279(12) 0.49049(15) 0.59626(18) 0.0307(6) Uani 1 1 d . . . . .
H33 H 0.450746 0.450914 0.631478 0.037 Uiso 1 1 calc R . . . .
C34 C 0.29378(12) 0.52182(17) 0.43009(19) 0.0350(7) Uani 1 1 d . . . . .
C35 C 0.25243(13) 0.55782(19) 0.3621(2) 0.0409(8) Uani 1 1 d . . . . .
H35 H 0.257379 0.606080 0.349096 0.049 Uiso 1 1 calc R . . . .
C36 C 0.20373(13) 0.5210(2) 0.3138(2) 0.0469(9) Uani 1 1 d . . . . .
H36 H 0.175412 0.544722 0.266816 0.056 Uiso 1 1 calc R . . . .
C37 C 0.19539(13) 0.4510(2) 0.3323(2) 0.0454(8) Uani 1 1 d . . . . .
H37 H 0.161256 0.427627 0.299251 0.054 Uiso 1 1 calc R . . . .
C38 C 0.23703(13) 0.4146(2) 0.3994(2) 0.0424(8) Uani 1 1 d . . . . .
H38 H 0.231911 0.366182 0.411555 0.051 Uiso 1 1 calc R . . . .
C39 C 0.28609(12) 0.45017(17) 0.44823(19) 0.0345(7) Uani 1 1 d . . . . .
C40 C 0.33721(13) 0.42145(16) 0.5229(2) 0.0349(7) Uani 1 1 d . . . . .
C41 C 0.32004(15) 0.40092(19) 0.6075(2) 0.0442(8) Uani 1 1 d . . . . .
H41A H 0.301610 0.441327 0.626437 0.066 Uiso 1 1 calc GR . . . .
H41B H 0.353964 0.387525 0.657311 0.066 Uiso 1 1 calc GR . . . .
H41C H 0.293639 0.360884 0.592456 0.066 Uiso 1 1 calc GR . . . .
C42 C 0.36400(13) 0.35756(17) 0.4906(2) 0.0382(7) Uani 1 1 d . . . . .
H42A H 0.336876 0.318260 0.476323 0.057 Uiso 1 1 calc GR . . . .
H42B H 0.398349 0.343133 0.538907 0.057 Uiso 1 1 calc GR . . . .
H42C H 0.373903 0.370471 0.435924 0.057 Uiso 1 1 calc GR . . . .
N3 N 0.3252(5) 0.7333(4) 0.3195(7) 0.092(3) Uani 0.5 1 d . . . A 1
C43 C 0.3646(6) 0.7425(5) 0.2952(7) 0.087(3) Uani 0.5 1 d . U . A 1
C44 C 0.4106(9) 0.7527(14) 0.232(2) 0.250(17) Uani 0.5 1 d . U . A 1
H44A H 0.438952 0.714782 0.247022 0.375 Uiso 0.5 1 calc R . . A 1
H44B H 0.429681 0.798622 0.245651 0.375 Uiso 0.5 1 calc R . . A 1
H44C H 0.389206 0.750429 0.166686 0.375 Uiso 0.5 1 calc R . . A 1
P1 P 0.43840(11) 0.72868(13) 0.29061(15) 0.0650(6) Uani 0.5 1 d . . . B 2
F1 F 0.3815(4) 0.7695(4) 0.2280(6) 0.109(3) Uani 0.5 1 d . . . B 2
F2 F 0.4771(3) 0.7942(3) 0.2793(4) 0.0952(18) Uani 0.5 1 d . . . B 2
F3 F 0.4941(3) 0.6901(3) 0.3552(5) 0.101(2) Uani 0.5 1 d . . . B 2
F4 F 0.4003(2) 0.6631(2) 0.3025(3) 0.0666(12) Uani 0.5 1 d . . . B 2
F5 F 0.4484(4) 0.6944(4) 0.2030(4) 0.116(2) Uani 0.5 1 d . U . B 2
F6 F 0.4297(3) 0.7650(3) 0.3753(4) 0.0932(18) Uani 0.5 1 d . . . B 2

loop_
_atom_site_aniso_label
_atom_site_aniso_U_11
_atom_site_aniso_U_22
_atom_site_aniso_U_33
_atom_site_aniso_U_23
_atom_site_aniso_U_13
_atom_site_aniso_U_12
Cu1 0.0189(3) 0.0248(3) 0.0263(3) 0.000 0.0098(2) 0.000
N1 0.0237(10) 0.0245(11) 0.0205(11) 0.0040(9) 0.0103(9) 0.0022(8)
N2 0.0252(11) 0.0307(12) 0.0190(10) 0.0033(9) 0.0116(9) 0.0040(9)
C1 0.0207(12) 0.0308(14) 0.0218(13) 0.0041(11) 0.0078(10) -0.0011(10)
C2 0.0232(13) 0.0336(15) 0.0314(15) 0.0016(12) 0.0078(11) -0.0024(11)
C3 0.0187(12) 0.0410(16) 0.0345(15) 0.0080(13) 0.0075(11) 0.0007(11)
C4 0.0219(13) 0.0337(15) 0.0294(14) 0.0067(12) 0.0108(11) 0.0016(11)
C5 0.0216(13) 0.0412(16) 0.0393(16) 0.0099(13) 0.0133(12) 0.0062(11)
C6 0.0279(14) 0.0361(16) 0.0373(16) 0.0078(13) 0.0177(12) 0.0099(11)
C7 0.0271(13) 0.0373(15) 0.0255(14) 0.0068(12) 0.0152(11) 0.0090(11)
C8 0.0374(15) 0.0339(15) 0.0272(14) 0.0010(12) 0.0188(12) 0.0109(12)
C9 0.0355(15) 0.0328(15) 0.0247(14) -0.0020(11) 0.0136(12) 0.0061(11)
C9AA 0.0220(12) 0.0269(13) 0.0210(12) -0.0026(10) 0.0084(10) -0.0038(10)
C10 0.0347(14) 0.0295(14) 0.0191(13) -0.0017(11) 0.0131(11) 0.0042(11)
C11 0.0264(13) 0.0299(14) 0.0222(13) 0.0044(11) 0.0147(11) 0.0038(10)
C12 0.0238(13) 0.0289(14) 0.0225(13) 0.0085(11) 0.0123(10) 0.0048(10)
C13 0.0208(12) 0.0286(14) 0.0208(12) -0.0017(10) 0.0064(10) -0.0031(10)
C14 0.0204(12) 0.0288(13) 0.0224(13) -0.0001(11) 0.0078(10) -0.0049(10)
C15 0.0238(12) 0.0235(13) 0.0197(13) -0.0001(10) 0.0050(10) -0.0040(10)
C16 0.0235(12) 0.0246(13) 0.0166(12) -0.0026(10) 0.0056(10) -0.0003(10)
C18 0.0248(13) 0.0217(13) 0.0247(13) -0.0026(10) 0.0085(11) -0.0035(10)
C19 0.0208(12) 0.0301(14) 0.0184(12) -0.0035(10) 0.0049(10) -0.0018(10)
C20 0.0221(12) 0.0301(14) 0.0199(12) -0.0054(10) 0.0065(10) -0.0024(10)
C21 0.0240(13) 0.0403(16) 0.0275(14) -0.0061(12) 0.0105(11) -0.0033(11)
C22 0.0244(13) 0.0425(16) 0.0278(14) -0.0079(12) 0.0071(11) 0.0064(11)
C23 0.0280(14) 0.0331(15) 0.0275(14) -0.0045(12) 0.0024(11) 0.0052(11)
C24 0.0262(13) 0.0289(14) 0.0230(13) -0.0009(11) 0.0042(11) 0.0011(10)
C25 0.0227(12) 0.0274(13) 0.0250(13) -0.0042(11) 0.0106(10) -0.0035(10)
C26 0.0340(15) 0.0334(15) 0.0303(15) -0.0001(12) 0.0164(12) -0.0041(11)
C27 0.0272(13) 0.0310(14) 0.0350(15) -0.0104(12) 0.0148(12) -0.0086(11)
C28 0.0349(14) 0.0324(14) 0.0184(12) -0.0037(11) 0.0110(11) 0.0096(11)
C29 0.0429(16) 0.0288(15) 0.0240(14) -0.0049(11) 0.0108(12) 0.0056(12)
C30 0.0405(16) 0.0363(16) 0.0222(14) -0.0042(12) 0.0053(12) 0.0121(12)
C31 0.0348(15) 0.0373(16) 0.0233(14) -0.0064(12) 0.0109(12) 0.0095(12)
C32 0.0341(15) 0.0390(16) 0.0221(13) -0.0045(12) 0.0122(12) 0.0058(12)
C33 0.0360(15) 0.0352(15) 0.0221(14) -0.0013(11) 0.0106(12) 0.0076(12)
C34 0.0322(15) 0.0510(19) 0.0232(14) -0.0079(13) 0.0104(12) 0.0137(13)
C35 0.0355(16) 0.056(2) 0.0307(16) -0.0060(14) 0.0096(13) 0.0195(14)
C36 0.0296(16) 0.080(3) 0.0307(16) -0.0114(17) 0.0092(13) 0.0166(16)
C37 0.0311(16) 0.074(3) 0.0310(16) -0.0111(16) 0.0100(13) 0.0024(15)
C38 0.0364(16) 0.063(2) 0.0304(16) -0.0102(15) 0.0139(13) -0.0019(15)
C39 0.0308(15) 0.0498(18) 0.0250(14) -0.0073(13) 0.0117(12) 0.0033(13)
C40 0.0361(15) 0.0413(17) 0.0272(15) -0.0047(13) 0.0097(12) 0.0045(13)
C41 0.0462(18) 0.056(2) 0.0318(17) -0.0016(15) 0.0140(14) -0.0035(15)
C42 0.0400(17) 0.0387(17) 0.0353(16) -0.0053(14) 0.0109(13) 0.0019(13)
N3 0.140(8) 0.066(5) 0.097(6) 0.025(5) 0.075(7) 0.040(5)
C43 0.162(11) 0.048(5) 0.069(6) -0.008(5) 0.061(7) -0.005(6)
C44 0.135(18) 0.25(3) 0.39(4) 0.24(3) 0.12(2) 0.092(17)
P1 0.0809(15) 0.0585(13) 0.0409(11) -0.0058(9) -0.0022(10) -0.0241(11)
F1 0.105(6) 0.082(4) 0.118(6) 0.029(4) 0.000(5) -0.001(4)
F2 0.103(4) 0.093(4) 0.071(4) -0.002(3) 0.000(3) -0.043(3)
F3 0.089(4) 0.067(3) 0.110(5) -0.019(3) -0.024(3) 0.009(3)
F4 0.087(3) 0.047(2) 0.052(3) 0.002(2) 0.001(2) -0.015(2)
F5 0.146(6) 0.125(6) 0.070(4) -0.040(4) 0.023(4) -0.060(5)
F6 0.113(5) 0.056(3) 0.105(5) -0.023(3) 0.026(4) -0.007(3)

loop_
_atom_type_symbol
_atom_type_description
_atom_type_scat_dispersion_real
_atom_type_scat_dispersion_imag
_atom_type_scat_source
C C 0.0181 0.0091 'International Tables Vol C Tables 4.2.6.8 and 6.1.1.4'
H H 0.0000 0.0000 'International Tables Vol C Tables 4.2.6.8 and 6.1.1.4'
Cu Cu -1.9646 0.5888 'International Tables Vol C Tables 4.2.6.8 and 6.1.1.4'
F F 0.0727 0.0534 'International Tables Vol C Tables 4.2.6.8 and 6.1.1.4'
N N 0.0311 0.0180 'International Tables Vol C Tables 4.2.6.8 and 6.1.1.4'
P P 0.2955 0.4335 'International Tables Vol C Tables 4.2.6.8 and 6.1.1.4'

loop_
_geom_angle_atom_site_label_1
_geom_angle_atom_site_label_2
_geom_angle_atom_site_label_3
_geom_angle
_geom_angle_site_symmetry_1
_geom_angle_site_symmetry_3
N1 Cu1 N1 138.78(12) . 2_656
N1 Cu1 N2 82.88(8) 2_656 2_656
N1 Cu1 N2 127.98(8) . 2_656
N1 Cu1 N2 82.88(8) . .
N1 Cu1 N2 127.99(8) 2_656 .
N2 Cu1 N2 91.45(12) . 2_656
C1 N1 Cu1 129.83(17) . .
C1 N1 C12 118.7(2) . .
C12 N1 Cu1 111.42(17) . .
C10 N2 Cu1 130.05(17) . .
C10 N2 C11 119.2(2) . .
C11 N2 Cu1 107.87(16) . .
N1 C1 C2 121.4(2) . .
N1 C1 C13 119.4(2) . .
C2 C1 C13 119.3(2) . .
C3 C2 C1 119.7(3) . .
C2 C3 C4 120.1(2) . .
C3 C4 C5 123.6(2) . .
C3 C4 C12 117.3(2) . .
C12 C4 C5 119.0(3) . .
C6 C5 C4 121.8(3) . .
C5 C6 C7 120.6(2) . .
C8 C7 C6 123.6(2) . .
C8 C7 C11 117.2(3) . .
C11 C7 C6 119.2(3) . .
C9 C8 C7 120.4(2) . .
C8 C9 C10 119.4(3) . .
C16 C9AA C25 110.8(2) . .
C18 C9AA C16 120.8(2) . .
C18 C9AA C25 128.4(2) . .
N2 C10 C9 121.1(3) . .
N2 C10 C28 118.7(2) . .
C9 C10 C28 120.2(2) . .
N2 C11 C7 122.4(2) . .
N2 C11 C12 117.8(2) . .
C7 C11 C12 119.7(2) . .
N1 C12 C4 122.7(2) . .
N1 C12 C11 118.0(2) . .
C4 C12 C11 119.3(2) . .
C14 C13 C1 119.3(2) . .
C14 C13 C18 119.6(2) . .
C18 C13 C1 121.1(2) . .
C15 C14 C13 121.3(2) . .
C14 C15 C16 118.7(2) . .
C9AA C16 C19 108.7(2) . .
C15 C16 C9AA 120.5(2) . .
C15 C16 C19 130.8(2) . .
C9AA C18 C13 119.1(2) . .
C20 C19 C16 108.1(2) . .
C24 C19 C16 131.1(2) . .
C24 C19 C20 120.8(2) . .
C19 C20 C25 111.2(2) . .
C21 C20 C19 119.9(2) . .
C21 C20 C25 128.8(2) . .
C20 C21 C22 119.3(3) . .
C21 C22 C23 120.8(2) . .
C24 C23 C22 120.6(3) . .
C23 C24 C19 118.6(3) . .
C9AA C25 C26 111.0(2) . .
C9AA C25 C27 111.8(2) . .
C20 C25 C9AA 101.1(2) . .
C20 C25 C26 111.2(2) . .
C20 C25 C27 111.6(2) . .
C26 C25 C27 109.8(2) . .
C29 C28 C10 120.1(3) . .
C29 C28 C33 119.3(3) . .
C33 C28 C10 120.5(2) . .
C30 C29 C28 121.0(3) . .
C31 C30 C29 119.3(3) . .
C30 C31 C32 120.5(3) . .
C30 C31 C34 131.0(3) . .
C32 C31 C34 108.2(3) . .
C31 C32 C40 111.1(3) . .
C33 C32 C31 120.3(3) . .
C33 C32 C40 128.5(3) . .
C32 C33 C28 119.6(3) . .
C35 C34 C31 131.0(3) . .
C35 C34 C39 120.4(3) . .
C39 C34 C31 108.5(3) . .
C36 C35 C34 118.1(3) . .
C37 C36 C35 121.9(3) . .
C36 C37 C38 120.1(3) . .
C39 C38 C37 119.0(3) . .
C34 C39 C40 111.2(3) . .
C38 C39 C34 120.5(3) . .
C38 C39 C40 128.3(3) . .
C32 C40 C41 111.9(2) . .
C39 C40 C32 101.0(2) . .
C39 C40 C41 110.2(2) . .
C39 C40 C42 112.2(2) . .
C42 C40 C32 111.6(2) . .
C42 C40 C41 109.8(3) . .
N3 C43 C44 165.2(16) . .
F2 P1 F1 90.4(4) . .
F3 P1 F1 177.9(5) . .
F3 P1 F2 89.5(4) . .
F4 P1 F1 90.1(4) . .
F4 P1 F2 179.6(4) . .
F4 P1 F3 90.1(3) . .
F5 P1 F1 91.4(5) . .
F5 P1 F2 88.0(4) . .
F5 P1 F3 90.7(4) . .
F5 P1 F4 92.1(3) . .
F6 P1 F1 88.1(5) . .
F6 P1 F2 89.7(3) . .
F6 P1 F3 89.8(4) . .
F6 P1 F4 90.3(3) . .
F6 P1 F5 177.6(4) . .
P1 F2 F2 126.3(3) . 2_655

loop_
_geom_bond_atom_site_label_1
_geom_bond_atom_site_label_2
_geom_bond_distance
_geom_bond_site_symmetry_2
Cu1 N1 2.000(2) .
Cu1 N1 2.000(2) 2_656
Cu1 N2 2.112(2) .
Cu1 N2 2.112(2) 2_656
N1 C1 1.339(3) .
N1 C12 1.371(3) .
N2 C10 1.345(4) .
N2 C11 1.360(3) .
C1 C2 1.420(4) .
C1 C13 1.486(4) .
C2 C3 1.367(4) .
C3 C4 1.403(4) .
C4 C5 1.441(4) .
C4 C12 1.407(4) .
C5 C6 1.346(4) .
C6 C7 1.436(4) .
C7 C8 1.403(4) .
C7 C11 1.418(4) .
C8 C9 1.366(4) .
C9 C10 1.425(4) .
C9AA C16 1.401(4) .
C9AA C18 1.388(4) .
C9AA C25 1.531(3) .
C10 C28 1.476(4) .
C11 C12 1.439(4) .
C13 C14 1.400(4) .
C13 C18 1.405(3) .
C14 C15 1.392(4) .
C15 C16 1.392(3) .
C16 C19 1.470(3) .
C19 C20 1.407(4) .
C19 C24 1.396(4) .
C20 C21 1.390(4) .
C20 C25 1.521(4) .
C21 C22 1.390(4) .
C22 C23 1.394(4) .
C23 C24 1.394(4) .
C25 C26 1.534(4) .
C25 C27 1.540(4) .
C28 C29 1.402(4) .
C28 C33 1.409(4) .
C29 C30 1.392(4) .
C30 C31 1.384(4) .
C31 C32 1.405(4) .
C31 C34 1.473(4) .
C32 C33 1.387(4) .
C32 C40 1.534(4) .
C34 C35 1.395(4) .
C34 C39 1.408(5) .
C35 C36 1.391(5) .
C36 C37 1.384(5) .
C37 C38 1.396(5) .
C38 C39 1.389(4) .
C39 C40 1.523(4) .
C40 C41 1.543(4) .
C40 C42 1.534(4) .
N3 C43 1.163(14) .
C43 C44 1.73(3) .
P1 F1 1.635(8) .
P1 F2 1.608(6) .
P1 F3 1.605(6) .
P1 F4 1.603(5) .
P1 F5 1.588(7) .
P1 F6 1.550(6) .
F2 F2 1.660(14) 2_655
